data_2230276
loop_
_publ_author_name
'Zhang, Zhao-Po'
'Wang, Yuan'
'Lu, Ming-Jia'
'Jia, Lei-Wei'
'Qiao, Hong-Chang'

_publ_section_title
;
 Ethyl
 5-{[(<i>E</i>)-2-(isonicotinoyl)hydrazinylidene]methyl}-3,4-dimethyl-1<i>H</i>-pyrrole-2-carboxylate
 dihydrate
;
_journal_coeditor_code CV5084
_journal_issue 6
_journal_name_full 'Acta Crystallographica Section E'
_journal_page_first o1413
_journal_paper_doi 10.1107/S1600536811017132
_journal_volume 67
_journal_year 2011
_chemical_formula_iupac 'C16 H18 N4 O3, 2H2 O'
_chemical_formula_moiety 'C16 H18 N4 O3, 2(H2 O)'
_chemical_formula_sum 'C16 H22 N4 O5'
_chemical_formula_weight 350.38
_chemical_name_systematic
;
Ethyl 5-{[(<i>E</i>)-2-(isonicotinoyl)hydrazinylidene]methyl}-
3,4-dimethyl-1<i>H</i>-pyrrole-2-carboxylate dihydrate
;
_space_group_IT_number 14
_symmetry_cell_setting monoclinic
_symmetry_space_group_name_Hall '-P 2yn'
_symmetry_space_group_name_H-M 'P 1 21/n 1'
_atom_sites_solution_hydrogens geom
_atom_sites_solution_primary direct
_atom_sites_solution_secondary difmap
_audit_creation_method SHELXL-97
_cell_angle_alpha 90.00
_cell_angle_beta 91.814(4)
_cell_angle_gamma 90.00
_cell_formula_units_Z 4
_cell_length_a 8.297(4)
_cell_length_b 18.120(6)
_cell_length_c 11.834(4)
_cell_measurement_temperature 296(2)
_cell_measurement_theta_max 25.25
_cell_measurement_theta_min 2.70
_cell_volume 1778.3(12)
_computing_cell_refinement '<i>SAINT</i> (Bruker, 2007)'
_computing_data_collection '<i>APEX2</i> (Bruker, 2007)'
_computing_data_reduction '<i>SAINT</i> (Bruker, 2007)'
_computing_molecular_graphics '<i>SHELXTL</i> (Sheldrick, 2008)'
_computing_publication_material '<i>SHELXTL</i> (Sheldrick, 2008)'
_computing_structure_refinement '<i>SHELXL97</i> (Sheldrick, 2008)'
_computing_structure_solution '<i>SHELXS97</i> (Sheldrick, 2008)'
_diffrn_ambient_temperature 296(2)
_diffrn_measured_fraction_theta_full 0.987
_diffrn_measured_fraction_theta_max 0.987
_diffrn_measurement_device_type 'Bruker SMART APEX CCD'
_diffrn_measurement_method '\f and \w scans'
_diffrn_radiation_monochromator graphite
_diffrn_radiation_source 'fine-focus sealed tube'
_diffrn_radiation_type MoK\a
_diffrn_radiation_wavelength 0.71073
_diffrn_reflns_av_R_equivalents 0.0367
_diffrn_reflns_av_sigmaI/netI 0.0496
_diffrn_reflns_limit_h_max 10
_diffrn_reflns_limit_h_min -10
_diffrn_reflns_limit_k_max 24
_diffrn_reflns_limit_k_min -9
_diffrn_reflns_limit_l_max 15
_diffrn_reflns_limit_l_min -15
_diffrn_reflns_number 10998
_diffrn_reflns_theta_full 27.00
_diffrn_reflns_theta_max 27.00
_diffrn_reflns_theta_min 2.06
_diffrn_standards_number 0
_exptl_absorpt_coefficient_mu 0.099
_exptl_absorpt_correction_T_max 0.984
_exptl_absorpt_correction_T_min 0.977
_exptl_absorpt_correction_type multi-scan
_exptl_absorpt_process_details '(<i>SADABS</i>; Bruker, 2007)'
_exptl_crystal_colour yellow
_exptl_crystal_density_diffrn 1.309
_exptl_crystal_density_method 'not measured'
_exptl_crystal_description prism
_exptl_crystal_F_000 744
_exptl_crystal_size_max 0.23
_exptl_crystal_size_mid 0.21
_exptl_crystal_size_min 0.16
_refine_diff_density_max 0.405
_refine_diff_density_min -0.266
_refine_ls_extinction_method none
_refine_ls_goodness_of_fit_ref 1.015
_refine_ls_hydrogen_treatment mixed
_refine_ls_matrix_type full
_refine_ls_number_parameters 241
_refine_ls_number_reflns 3839
_refine_ls_number_restraints 0
_refine_ls_restrained_S_all 1.015
_refine_ls_R_factor_all 0.1027
_refine_ls_R_factor_gt 0.0743
_refine_ls_shift/su_max 0.069
_refine_ls_shift/su_mean 0.001
_refine_ls_structure_factor_coef Fsqd
_refine_ls_weighting_details 'calc w=1/[\s^2^(Fo^2^)+(0.02P)^2^+3.5P] where P=(Fo^2^+2Fc^2^)/3'
_refine_ls_weighting_scheme calc
_refine_ls_wR_factor_gt 0.1630
_refine_ls_wR_factor_ref 0.1759
_reflns_number_gt 2671
_reflns_number_total 3839
_reflns_threshold_expression >2sigma(I)
_cod_data_source_file cv5084.cif
_cod_data_source_block I
_cod_original_cell_volume 1778.3(11)
_cod_original_sg_symbol_H-M P21/n
_cod_database_code 2230276
_cod_database_fobs_code 2230276

loop_
_symmetry_equiv_pos_as_xyz
'x, y, z'
'-x+1/2, y+1/2, -z+1/2'
'-x, -y, -z'
'x-1/2, -y-1/2, z-1/2'

loop_
_atom_site_type_symbol
_atom_site_label
_atom_site_fract_x
_atom_site_fract_y
_atom_site_fract_z
_atom_site_U_iso_or_equiv
_atom_site_adp_type
_atom_site_calc_flag
_atom_site_refinement_flags
_atom_site_occupancy
_atom_site_disorder_assembly
_atom_site_disorder_group
O O1 0.6319(3) 0.46189(12) 0.4160(2) 0.0530(6) Uani d . 1 . .
O O2 1.1091(4) 0.29040(14) 0.9756(2) 0.0660(8) Uani d . 1 . .
O O3 0.9696(3) 0.27423(12) 0.8122(2) 0.0564(7) Uani d . 1 . .
N N1 0.4775(4) 0.68078(16) 0.1780(2) 0.0532(8) Uani d . 1 . .
N N2 0.7766(3) 0.55247(14) 0.5019(2) 0.0406(6) Uani d . 1 . .
H H2A 0.8043 0.5982 0.5024 0.049 Uiso calc R 1 . .
N N3 0.8374(3) 0.50452(14) 0.5828(2) 0.0420(6) Uani d . 1 . .
N N4 0.9761(3) 0.41573(14) 0.7584(2) 0.0415(6) Uani d . 1 . .
H H4A 0.9158 0.3892 0.7141 0.050 Uiso calc R 1 . .
C C1 0.4299(4) 0.6106(2) 0.1836(3) 0.0545(9) Uani d . 1 . .
H H1 0.3507 0.5946 0.1319 0.065 Uiso calc R 1 . .
C C2 0.4901(4) 0.56074(19) 0.2606(3) 0.0498(8) Uani d . 1 . .
H H2 0.4522 0.5124 0.2604 0.060 Uiso calc R 1 . .
C C3 0.6076(4) 0.58255(17) 0.3388(3) 0.0385(7) Uani d . 1 . .
C C4 0.6579(5) 0.65506(18) 0.3348(3) 0.0531(9) Uani d . 1 . .
H H4 0.7355 0.6730 0.3861 0.064 Uiso calc R 1 . .
C C5 0.5898(5) 0.70012(19) 0.2527(3) 0.0605(10) Uani d . 1 . .
H H5 0.6267 0.7485 0.2500 0.073 Uiso calc R 1 . .
C C6 0.6727(4) 0.52615(16) 0.4219(3) 0.0380(7) Uani d . 1 . .
C C7 0.9388(4) 0.53192(17) 0.6540(3) 0.0418(7) Uani d . 1 . .
H H7A 0.9686 0.5811 0.6471 0.050 Uiso calc R 1 . .
C C8 1.0084(4) 0.48875(17) 0.7448(3) 0.0412(7) Uani d . 1 . .
C C9 1.1112(4) 0.51125(18) 0.8322(3) 0.0428(8) Uani d . 1 . .
C C10 1.1406(4) 0.44984(18) 0.9021(3) 0.0423(7) Uani d . 1 . .
C C11 1.0555(4) 0.39167(17) 0.8543(3) 0.0411(7) Uani d . 1 . .
C C12 1.1778(5) 0.5870(2) 0.8501(3) 0.0654(11) Uani d . 1 . .
H H12A 1.1754 0.6131 0.7795 0.098 Uiso calc R 1 . .
H H12B 1.2870 0.5837 0.8789 0.098 Uiso calc R 1 . .
H H12C 1.1137 0.6129 0.9033 0.098 Uiso calc R 1 . .
C C13 1.2480(5) 0.4481(2) 1.0061(3) 0.0589(10) Uani d . 1 . .
H H13A 1.1894 0.4654 1.0695 0.088 Uiso calc R 1 . .
H H13B 1.3398 0.4792 0.9954 0.088 Uiso calc R 1 . .
H H13C 1.2835 0.3984 1.0201 0.088 Uiso calc R 1 . .
C C14 1.0502(4) 0.31492(18) 0.8893(3) 0.0452(8) Uani d . 1 . .
C C15 0.9548(5) 0.19650(18) 0.8342(3) 0.0609(10) Uani d . 1 . .
H H15A 0.8978 0.1883 0.9034 0.073 Uiso calc R 1 . .
H H15B 1.0605 0.1738 0.8420 0.073 Uiso calc R 1 . .
C C16 0.8642(7) 0.1652(2) 0.7371(4) 0.0830(15) Uani d . 1 . .
H H16A 0.7623 0.1900 0.7281 0.125 Uiso calc R 1 . .
H H16B 0.8461 0.1135 0.7498 0.125 Uiso calc R 1 . .
H H16C 0.9247 0.1715 0.6700 0.125 Uiso calc R 1 . .
O O1W 0.4291(4) 0.80318(15) 0.0290(3) 0.0654(8) Uani d . 1 . .
H H1C 0.428(7) 0.770(3) 0.059(5) 0.098 Uiso d . 1 . .
H H1D 0.528(6) 0.813(3) 0.001(4) 0.098 Uiso d . 1 . .
O O2W 0.7783(3) 0.34071(15) 0.5656(2) 0.0588(7) Uani d . 1 . .
H H2C 0.704(6) 0.305(3) 0.544(4) 0.088 Uiso d . 1 . .
H H2D 0.744(6) 0.380(3) 0.541(4) 0.088 Uiso d . 1 . .

loop_
_atom_site_aniso_label
_atom_site_aniso_U_11
_atom_site_aniso_U_22
_atom_site_aniso_U_33
_atom_site_aniso_U_12
_atom_site_aniso_U_13
_atom_site_aniso_U_23
O1 0.0688(16) 0.0297(12) 0.0598(15) -0.0029(11) -0.0066(12) 0.0035(10)
O2 0.102(2) 0.0431(14) 0.0513(15) 0.0040(14) -0.0203(15) 0.0099(12)
O3 0.0790(18) 0.0327(12) 0.0562(15) -0.0080(12) -0.0160(13) 0.0066(11)
N1 0.0622(19) 0.0453(17) 0.0512(18) 0.0079(14) -0.0106(15) 0.0081(14)
N2 0.0489(15) 0.0314(13) 0.0412(15) 0.0009(11) -0.0045(12) 0.0071(11)
N3 0.0514(16) 0.0334(14) 0.0412(15) 0.0061(12) 0.0007(12) 0.0060(11)
N4 0.0479(15) 0.0373(14) 0.0388(14) -0.0002(12) -0.0063(12) 0.0009(11)
C1 0.055(2) 0.056(2) 0.051(2) -0.0028(17) -0.0150(17) 0.0018(17)
C2 0.053(2) 0.0374(18) 0.058(2) -0.0064(15) -0.0077(17) 0.0021(16)
C3 0.0430(17) 0.0327(16) 0.0396(17) 0.0022(13) 0.0000(13) -0.0006(13)
C4 0.069(2) 0.0373(18) 0.052(2) -0.0048(16) -0.0192(18) 0.0029(15)
C5 0.079(3) 0.0298(18) 0.072(3) -0.0034(17) -0.017(2) 0.0099(17)
C6 0.0437(17) 0.0295(16) 0.0410(17) 0.0023(13) 0.0040(14) 0.0027(13)
C7 0.0525(19) 0.0333(16) 0.0396(17) 0.0013(14) 0.0019(15) 0.0003(13)
C8 0.0459(18) 0.0379(17) 0.0399(17) 0.0056(14) 0.0024(14) 0.0016(14)
C9 0.0515(19) 0.0367(17) 0.0404(17) 0.0011(14) 0.0029(15) -0.0014(13)
C10 0.0501(19) 0.0384(17) 0.0383(17) 0.0027(14) -0.0022(14) -0.0018(14)
C11 0.0502(18) 0.0368(17) 0.0359(16) 0.0040(14) -0.0030(14) 0.0018(13)
C12 0.092(3) 0.042(2) 0.061(2) -0.008(2) -0.011(2) 0.0002(18)
C13 0.072(3) 0.056(2) 0.047(2) 0.0001(19) -0.0138(18) -0.0002(17)
C14 0.057(2) 0.0384(18) 0.0404(18) 0.0043(15) -0.0020(15) 0.0007(14)
C15 0.086(3) 0.0304(18) 0.065(2) -0.0057(18) -0.004(2) 0.0070(16)
C16 0.118(4) 0.043(2) 0.086(3) -0.005(2) -0.025(3) -0.005(2)
O1W 0.0706(18) 0.0443(16) 0.081(2) 0.0111(14) -0.0049(16) 0.0186(14)
O2W 0.0681(18) 0.0384(14) 0.0692(18) 0.0038(12) -0.0093(14) -0.0031(13)

loop_
_atom_type_symbol
_atom_type_description
_atom_type_scat_dispersion_real
_atom_type_scat_dispersion_imag
_atom_type_scat_source
C C 0.0033 0.0016 'International Tables Vol C Tables 4.2.6.8 and 6.1.1.4'
H H 0.0000 0.0000 'International Tables Vol C Tables 4.2.6.8 and 6.1.1.4'
N N 0.0061 0.0033 'International Tables Vol C Tables 4.2.6.8 and 6.1.1.4'
O O 0.0106 0.0060 'International Tables Vol C Tables 4.2.6.8 and 6.1.1.4'

loop_
_geom_angle_atom_site_label_1
_geom_angle_atom_site_label_2
_geom_angle_atom_site_label_3
_geom_angle_site_symmetry_1
_geom_angle_site_symmetry_3
_geom_angle
_geom_angle_publ_flag
C14 O3 C15 . . 117.4(3) ?
C5 N1 C1 . . 115.2(3) ?
C6 N2 N3 . . 118.5(3) ?
C6 N2 H2A . . 120.7 ?
N3 N2 H2A . . 120.7 ?
C7 N3 N2 . . 115.7(3) ?
C8 N4 C11 . . 108.5(3) ?
C8 N4 H4A . . 125.8 ?
C11 N4 H4A . . 125.8 ?
N1 C1 C2 . . 124.1(3) ?
N1 C1 H1 . . 117.9 ?
C2 C1 H1 . . 117.9 ?
C1 C2 C3 . . 119.6(3) ?
C1 C2 H2 . . 120.2 ?
C3 C2 H2 . . 120.2 ?
C4 C3 C2 . . 117.2(3) ?
C4 C3 C6 . . 124.5(3) ?
C2 C3 C6 . . 118.3(3) ?
C3 C4 C5 . . 118.1(3) ?
C3 C4 H4 . . 120.9 ?
C5 C4 H4 . . 120.9 ?
N1 C5 C4 . . 125.7(3) ?
N1 C5 H5 . . 117.1 ?
C4 C5 H5 . . 117.1 ?
O1 C6 N2 . . 123.4(3) ?
O1 C6 C3 . . 121.3(3) ?
N2 C6 C3 . . 115.3(3) ?
N3 C7 C8 . . 121.7(3) ?
N3 C7 H7A . . 119.2 ?
C8 C7 H7A . . 119.2 ?
N4 C8 C9 . . 108.5(3) ?
N4 C8 C7 . . 122.9(3) ?
C9 C8 C7 . . 128.6(3) ?
C8 C9 C10 . . 107.4(3) ?
C8 C9 C12 . . 126.5(3) ?
C10 C9 C12 . . 126.1(3) ?
C11 C10 C9 . . 106.7(3) ?
C11 C10 C13 . . 127.2(3) ?
C9 C10 C13 . . 126.1(3) ?
N4 C11 C10 . . 108.9(3) ?
N4 C11 C14 . . 121.6(3) ?
C10 C11 C14 . . 129.4(3) ?
C9 C12 H12A . . 109.5 ?
C9 C12 H12B . . 109.5 ?
H12A C12 H12B . . 109.5 ?
C9 C12 H12C . . 109.5 ?
H12A C12 H12C . . 109.5 ?
H12B C12 H12C . . 109.5 ?
C10 C13 H13A . . 109.5 ?
C10 C13 H13B . . 109.5 ?
H13A C13 H13B . . 109.5 ?
C10 C13 H13C . . 109.5 ?
H13A C13 H13C . . 109.5 ?
H13B C13 H13C . . 109.5 ?
O2 C14 O3 . . 123.9(3) ?
O2 C14 C11 . . 125.5(3) ?
O3 C14 C11 . . 110.7(3) ?
O3 C15 C16 . . 106.3(3) ?
O3 C15 H15A . . 110.5 ?
C16 C15 H15A . . 110.5 ?
O3 C15 H15B . . 110.5 ?
C16 C15 H15B . . 110.5 ?
H15A C15 H15B . . 108.7 ?
C15 C16 H16A . . 109.5 ?
C15 C16 H16B . . 109.5 ?
H16A C16 H16B . . 109.5 ?
C15 C16 H16C . . 109.5 ?
H16A C16 H16C . . 109.5 ?
H16B C16 H16C . . 109.5 ?
H1C O1W H1D . . 112(5) ?
H2C O2W H2D . . 107(4) ?

loop_
_geom_bond_atom_site_label_1
_geom_bond_atom_site_label_2
_geom_bond_site_symmetry_2
_geom_bond_distance
_geom_bond_publ_flag
O1 C6 . 1.214(4) ?
O2 C14 . 1.204(4) ?
O3 C14 . 1.336(4) ?
O3 C15 . 1.438(4) ?
N1 C5 . 1.312(5) ?
N1 C1 . 1.334(5) ?
N2 C6 . 1.347(4) ?
N2 N3 . 1.377(3) ?
N2 H2A . 0.8600 ?
N3 C7 . 1.273(4) ?
N4 C8 . 1.361(4) ?
N4 C11 . 1.366(4) ?
N4 H4A . 0.8600 ?
C1 C2 . 1.366(5) ?
C1 H1 . 0.9300 ?
C2 C3 . 1.380(4) ?
C2 H2 . 0.9300 ?
C3 C4 . 1.380(4) ?
C3 C6 . 1.506(4) ?
C4 C5 . 1.376(5) ?
C4 H4 . 0.9300 ?
C5 H5 . 0.9300 ?
C7 C8 . 1.435(4) ?
C7 H7A . 0.9300 ?
C8 C9 . 1.382(5) ?
C9 C10 . 1.403(4) ?
C9 C12 . 1.492(5) ?
C10 C11 . 1.380(4) ?
C10 C13 . 1.497(5) ?
C11 C14 . 1.452(4) ?
C12 H12A . 0.9600 ?
C12 H12B . 0.9600 ?
C12 H12C . 0.9600 ?
C13 H13A . 0.9600 ?
C13 H13B . 0.9600 ?
C13 H13C . 0.9600 ?
C15 C16 . 1.468(5) ?
C15 H15A . 0.9700 ?
C15 H15B . 0.9700 ?
C16 H16A . 0.9600 ?
C16 H16B . 0.9600 ?
C16 H16C . 0.9600 ?
O1W H1C . 0.69(5) ?
O1W H1D . 0.91(5) ?
O2W H2C . 0.92(5) ?
O2W H2D . 0.82(5) ?

loop_
_geom_hbond_atom_site_label_D
_geom_hbond_atom_site_label_H
_geom_hbond_atom_site_label_A
_geom_hbond_site_symmetry_A
_geom_hbond_distance_DH
_geom_hbond_distance_HA
_geom_hbond_distance_DA
_geom_hbond_angle_DHA
N2 H2A O1W 4_676 0.86 2.08 2.919(4) 164
N4 H4A O2W . 0.86 2.24 3.084(4) 165
O1W H1C N1 . 0.69(5) 2.18(5) 2.854(4) 164(6)
O1W H1D O2W 2_655 0.91(5) 1.88(5) 2.790(5) 174(5)
O2W H2C O2 4_565 0.92(5) 2.06(5) 2.941(4) 160(4)
O2W H2D O1 . 0.82(5) 2.27(5) 3.048(4) 159(5)
O2W H2D N3 . 0.82(5) 2.43(5) 3.014(4) 129(4)

loop_
_geom_torsion_atom_site_label_1
_geom_torsion_atom_site_label_2
_geom_torsion_atom_site_label_3
_geom_torsion_atom_site_label_4
_geom_torsion_site_symmetry_1
_geom_torsion_site_symmetry_2
_geom_torsion_site_symmetry_3
_geom_torsion_site_symmetry_4
_geom_torsion
_geom_torsion_publ_flag
C6 N2 N3 C7 . . . . 177.9(3) ?
C5 N1 C1 C2 . . . . 0.3(6) ?
N1 C1 C2 C3 . . . . 0.1(6) ?
C1 C2 C3 C4 . . . . 0.3(5) ?
C1 C2 C3 C6 . . . . -179.4(3) ?
C2 C3 C4 C5 . . . . -1.0(5) ?
C6 C3 C4 C5 . . . . 178.7(3) ?
C1 N1 C5 C4 . . . . -1.1(6) ?
C3 C4 C5 N1 . . . . 1.5(7) ?
N3 N2 C6 O1 . . . . -1.4(5) ?
N3 N2 C6 C3 . . . . 178.1(3) ?
C4 C3 C6 O1 . . . . -174.7(3) ?
C2 C3 C6 O1 . . . . 5.0(5) ?
C4 C3 C6 N2 . . . . 5.8(5) ?
C2 C3 C6 N2 . . . . -174.5(3) ?
N2 N3 C7 C8 . . . . 178.2(3) ?
C11 N4 C8 C9 . . . . 0.8(4) ?
C11 N4 C8 C7 . . . . -177.7(3) ?
N3 C7 C8 N4 . . . . 2.6(5) ?
N3 C7 C8 C9 . . . . -175.5(3) ?
N4 C8 C9 C10 . . . . -0.8(4) ?
C7 C8 C9 C10 . . . . 177.6(3) ?
N4 C8 C9 C12 . . . . 179.8(3) ?
C7 C8 C9 C12 . . . . -1.8(6) ?
C8 C9 C10 C11 . . . . 0.4(4) ?
C12 C9 C10 C11 . . . . 179.9(3) ?
C8 C9 C10 C13 . . . . 178.8(3) ?
C12 C9 C10 C13 . . . . -1.8(6) ?
C8 N4 C11 C10 . . . . -0.5(4) ?
C8 N4 C11 C14 . . . . -177.4(3) ?
C9 C10 C11 N4 . . . . 0.0(4) ?
C13 C10 C11 N4 . . . . -178.3(3) ?
C9 C10 C11 C14 . . . . 176.6(3) ?
C13 C10 C11 C14 . . . . -1.7(6) ?
C15 O3 C14 O2 . . . . -0.7(5) ?
C15 O3 C14 C11 . . . . 179.5(3) ?
N4 C11 C14 O2 . . . . -175.6(3) ?
C10 C11 C14 O2 . . . . 8.2(6) ?
N4 C11 C14 O3 . . . . 4.3(5) ?
C10 C11 C14 O3 . . . . -172.0(3) ?
C14 O3 C15 C16 . . . . -179.3(4) ?

loop_
_cod_related_entry_id
_cod_related_entry_database
_cod_related_entry_code
1 ChemSpider 30656690
